data_7233403
loop_
_publ_author_name
'Gao, Cai'
'Li, Bin'
'Geng, Xueyang'
'Zhou, Qianting'
'Zhang, Xinying'
'Fan, Xuesen'

_publ_section_title
;
 Two birds with one stone: one-pot simultaneous synthesis of
 2,2,2-trifluoroethylphenanthridines and benzochromenones featuring the
 utilization of the byproduct of Togni's reagent
;
_journal_issue 18
_journal_name_full 'Green Chemistry'
_journal_page_first 5113
_journal_paper_doi 10.1039/C9GC02001B
_journal_volume 21
_journal_year 2019
_chemical_formula_moiety 'C19 H14 F3 N O'
_chemical_formula_sum 'C19 H14 F3 N O'
_chemical_formula_weight 329.31
_space_group_crystal_system monoclinic
_space_group_IT_number 14
_space_group_name_Hall '-P 2ybc'
_space_group_name_H-M_alt 'P 1 21/c 1'
_symmetry_space_group_name_Hall '-P 2ybc'
_symmetry_space_group_name_H-M 'P 1 21/c 1'
_atom_sites_solution_hydrogens geom
_atom_sites_solution_primary direct
_audit_creation_date 2019-01-17
_audit_creation_method
;
Olex2 1.2-alpha
(compiled 2017.03.28 svn.r3405 for OlexSys, GUI svn.r5506)
;
_audit_update_record
;
2019-06-15 deposited with the CCDC.    2019-08-19 downloaded from the CCDC.
;
_cell_angle_alpha 90
_cell_angle_beta 111.404(3)
_cell_angle_gamma 90
_cell_formula_units_Z 4
_cell_length_a 9.5181(2)
_cell_length_b 21.4287(4)
_cell_length_c 7.5942(2)
_cell_measurement_reflns_used 3630
_cell_measurement_temperature 169.99(10)
_cell_measurement_theta_max 71.0840
_cell_measurement_theta_min 4.1130
_cell_volume 1442.09(6)
_computing_cell_refinement 'CrysAlisPro 1.171.39.46e (Rigaku OD, 2018)'
_computing_data_collection 'CrysAlisPro 1.171.39.46e (Rigaku OD, 2018)'
_computing_data_reduction 'CrysAlisPro 1.171.39.46e (Rigaku OD, 2018)'
_computing_molecular_graphics 'Olex2 (Dolomanov et al., 2009)'
_computing_publication_material 'Olex2 (Dolomanov et al., 2009)'
_computing_structure_refinement 'ShelXL (Sheldrick, 2015)'
_computing_structure_solution 'ShelXS (Sheldrick, 2008)'
_diffrn_ambient_environment N~2~
_diffrn_ambient_temperature 169.99(10)
_diffrn_detector 'CCD plate'
_diffrn_detector_area_resol_mean 8.0528
_diffrn_detector_type EosS2
_diffrn_measured_fraction_theta_full 1.000
_diffrn_measured_fraction_theta_max 0.987
_diffrn_measurement_details
;
List of Runs (angles in degrees, time in seconds):

  # Type    Start    End  Width  t~exp~   \w     \q     \k     \f   Frames
#--------------------------------------------------------------------------
  1  \w   -103.00 -19.00   1.00    1.23    --  -35.37 -57.00 -60.00   84
  2  \w    -32.00  62.00   1.00    1.23    --   35.37 -77.00 -60.00   94
  3  \w      6.00 107.00   1.00    1.23    --   35.37  19.00 -90.00  101
  4  \w     19.00 103.00   1.00    1.23    --   35.37  57.00 -90.00   84
  5  \w      1.00  74.00   1.00    1.23    --   35.37 -99.00 150.00   73
  6  \w     88.00 173.00   1.00    4.91    --  106.50  61.00-180.00   85
  7  \w     57.00 151.00   1.00    4.91    --  106.50 178.00  90.00   94
  8  \w     88.00 173.00   1.00    4.91    --  106.50  61.00-150.00   85
  9  \w     37.00 112.00   1.00    4.91    --  106.50-111.00 -60.00   75
 10  \w     88.00 173.00   1.00    4.91    --  106.50  61.00-120.00   85
 11  \w     37.00 109.00   1.00    4.91    --  106.50 -95.00-180.00   72
 12  \w    100.00 176.00   1.00    4.91    --  106.50 111.00  90.00   76
 13  \w     37.00 109.00   1.00    4.91    --  106.50 -95.00 -60.00   72
 14  \w     40.00 125.00   1.00    4.91    --  106.50 -61.00  60.00   85
 15  \w      9.00  92.00   1.00    1.23    --   35.37  77.00  60.00   83
;
_diffrn_measurement_device 'four-circle diffractometer'
_diffrn_measurement_device_type 'SuperNova, Dual, Cu at home/near, EosS2'
_diffrn_measurement_method '\w scans'
_diffrn_orient_matrix_type 'CrysAlisPro convention (1999,Acta A55,543-557)'
_diffrn_orient_matrix_UB_11 -0.1733789000
_diffrn_orient_matrix_UB_12 0.0000312000
_diffrn_orient_matrix_UB_13 -0.0941921000
_diffrn_orient_matrix_UB_21 -0.0001112000
_diffrn_orient_matrix_UB_22 0.0719030000
_diffrn_orient_matrix_UB_23 0.0043508000
_diffrn_orient_matrix_UB_31 0.0127731000
_diffrn_orient_matrix_UB_32 0.0015868000
_diffrn_orient_matrix_UB_33 -0.1963398000
_diffrn_radiation_monochromator mirror
_diffrn_radiation_probe x-ray
_diffrn_radiation_type CuK\a
_diffrn_radiation_wavelength 1.54184
_diffrn_reflns_av_R_equivalents 0.0381
_diffrn_reflns_av_unetI/netI 0.0334
_diffrn_reflns_Laue_measured_fraction_full 1.000
_diffrn_reflns_Laue_measured_fraction_max 0.987
_diffrn_reflns_limit_h_max 11
_diffrn_reflns_limit_h_min -11
_diffrn_reflns_limit_k_max 26
_diffrn_reflns_limit_k_min -24
_diffrn_reflns_limit_l_max 6
_diffrn_reflns_limit_l_min -9
_diffrn_reflns_number 7876
_diffrn_reflns_point_group_measured_fraction_full 1.000
_diffrn_reflns_point_group_measured_fraction_max 0.987
_diffrn_reflns_theta_full 67.684
_diffrn_reflns_theta_max 71.248
_diffrn_reflns_theta_min 4.126
_diffrn_source 'micro-focus sealed X-ray tube'
_diffrn_source_type 'SuperNova (Cu) X-ray Source'
_exptl_absorpt_coefficient_mu 1.023
_exptl_absorpt_correction_T_max 1.00000
_exptl_absorpt_correction_T_min 0.70034
_exptl_absorpt_correction_type multi-scan
_exptl_absorpt_process_details
;
CrysAlisPro 1.171.39.46e (Rigaku Oxford Diffraction, 2018)
Empirical absorption correction using spherical harmonics,
 implemented in SCALE3 ABSPACK scaling algorithm.
;
_exptl_crystal_colour 'clear light yellow'
_exptl_crystal_colour_lustre clear
_exptl_crystal_colour_modifier light
_exptl_crystal_colour_primary yellow
_exptl_crystal_density_diffrn 1.517
_exptl_crystal_description plate
_exptl_crystal_F_000 680
_exptl_crystal_size_max 0.2
_exptl_crystal_size_mid 0.15
_exptl_crystal_size_min 0.1
_refine_diff_density_max 0.265
_refine_diff_density_min -0.260
_refine_diff_density_rms 0.059
_refine_ls_extinction_method none
_refine_ls_goodness_of_fit_ref 1.242
_refine_ls_hydrogen_treatment constr
_refine_ls_matrix_type full
_refine_ls_number_parameters 217
_refine_ls_number_reflns 2760
_refine_ls_number_restraints 0
_refine_ls_restrained_S_all 1.242
_refine_ls_R_factor_all 0.0583
_refine_ls_R_factor_gt 0.0527
_refine_ls_shift/su_max 0.000
_refine_ls_shift/su_mean 0.000
_refine_ls_structure_factor_coef Fsqd
_refine_ls_weighting_details 'w=1/[\s^2^(Fo^2^)+(0.0343P)^2^+1.8912P] where P=(Fo^2^+2Fc^2^)/3'
_refine_ls_weighting_scheme calc
_refine_ls_wR_factor_gt 0.1379
_refine_ls_wR_factor_ref 0.1404
_reflns_Friedel_coverage 0.000
_reflns_number_gt 2418
_reflns_number_total 2760
_reflns_threshold_expression 'I > 2\s(I)'
_cod_data_source_file c9gc02001b2.cif
_cod_data_source_block 4j
_cod_depositor_comments 'Adding full bibliography for 7233403.cif.'
_cod_database_code 7233403
_shelx_shelxl_version_number 2014/7
_shelx_space_group_comment
;
The symmetry employed for this shelxl refinement is uniquely defined
by the following loop, which should always be used as a source of
symmetry information in preference to the above space-group names.
They are only intended as comments.
;
_shelx_estimated_absorpt_t_max 0.905
_shelx_estimated_absorpt_t_min 0.822
_reflns_odcompleteness_completeness 99.92
_reflns_odcompleteness_iscentric 1
_reflns_odcompleteness_theta 66.97
_olex2_refinement_description
;
1. Fixed Uiso
 At 1.2 times of:
  All C(H) groups, All C(H,H) groups
2.a Secondary CH2 refined with riding coordinates:
 C2(H2A,H2B), C16(H16A,H16B), C18(H18A,H18B), C17(H17A,H17B)
2.b Aromatic/amide H refined with riding coordinates:
 C5(H5), C12(H12), C7(H7), C9(H9), C10(H10), C8(H8)
;
_olex2_submission_special_instructions 'No special instructions were received'
_oxdiff_exptl_absorpt_empirical_details
;
Empirical correction (ABSPACK) includes:
- Absorption correction using spherical harmonics
- Frame scaling
;
_oxdiff_exptl_absorpt_empirical_full_max 1.598
_oxdiff_exptl_absorpt_empirical_full_min 0.265

loop_
_space_group_symop_operation_xyz
'x, y, z'
'-x, y+1/2, -z+1/2'
'-x, -y, -z'
'x, -y-1/2, z-1/2'

loop_
_atom_site_label
_atom_site_type_symbol
_atom_site_fract_x
_atom_site_fract_y
_atom_site_fract_z
_atom_site_U_iso_or_equiv
_atom_site_adp_type
_atom_site_occupancy
_atom_site_site_symmetry_order
_atom_site_calc_flag
_atom_site_refinement_flags_posn
F2 F 0.13836(18) 0.71090(7) 0.0020(2) 0.0332(4) Uani 1 1 d .
F3 F 0.1886(2) 0.63563(8) 0.2018(3) 0.0395(5) Uani 1 1 d .
F1 F 0.3130(2) 0.72125(8) 0.2753(3) 0.0437(5) Uani 1 1 d .
O1 O 0.9041(2) 0.48782(8) 0.6592(3) 0.0277(4) Uani 1 1 d .
N1 N 0.6133(2) 0.65586(9) 0.2831(3) 0.0199(4) Uani 1 1 d .
C3 C 0.4951(3) 0.62147(11) 0.1952(3) 0.0169(5) Uani 1 1 d .
C4 C 0.4896(3) 0.55521(11) 0.2213(3) 0.0161(5) Uani 1 1 d .
C13 C 0.6215(3) 0.52568(11) 0.3544(3) 0.0158(5) Uani 1 1 d .
C6 C 0.3605(3) 0.45506(11) 0.1436(3) 0.0173(5) Uani 1 1 d .
C11 C 0.4909(3) 0.42551(11) 0.2759(3) 0.0170(5) Uani 1 1 d .
C5 C 0.3629(3) 0.51955(11) 0.1216(3) 0.0173(5) Uani 1 1 d .
H5 H 0.2776 0.5394 0.0381 0.021 Uiso 1 1 calc R
C12 C 0.6174(3) 0.46121(11) 0.3795(3) 0.0169(5) Uani 1 1 d .
H12 H 0.7007 0.4415 0.4671 0.020 Uiso 1 1 calc R
C19 C 0.7405(3) 0.62796(11) 0.4087(3) 0.0185(5) Uani 1 1 d .
C14 C 0.7501(3) 0.56529(10) 0.4513(3) 0.0167(5) Uani 1 1 d .
C2 C 0.3644(3) 0.65670(11) 0.0549(3) 0.0184(5) Uani 1 1 d .
H2A H 0.4040 0.6917 0.0065 0.022 Uiso 1 1 calc R
H2B H 0.3128 0.6294 -0.0508 0.022 Uiso 1 1 calc R
C15 C 0.8911(3) 0.54115(11) 0.5984(3) 0.0181(5) Uani 1 1 d .
C7 C 0.2327(3) 0.41800(12) 0.0384(4) 0.0215(5) Uani 1 1 d .
H7 H 0.1470 0.4369 -0.0469 0.026 Uiso 1 1 calc R
C9 C 0.3654(3) 0.32516(12) 0.1939(4) 0.0248(5) Uani 1 1 d .
H9 H 0.3660 0.2821 0.2087 0.030 Uiso 1 1 calc R
C10 C 0.4883(3) 0.35920(11) 0.2981(4) 0.0216(5) Uani 1 1 d .
H10 H 0.5715 0.3392 0.3848 0.026 Uiso 1 1 calc R
C16 C 1.0217(3) 0.58579(11) 0.6799(3) 0.0212(5) Uani 1 1 d .
H16A H 1.1152 0.5628 0.7088 0.025 Uiso 1 1 calc R
H16B H 1.0198 0.6024 0.7979 0.025 Uiso 1 1 calc R
C1 C 0.2521(3) 0.68070(11) 0.1342(3) 0.0218(5) Uani 1 1 d .
C18 C 0.8698(3) 0.67277(11) 0.4919(4) 0.0246(6) Uani 1 1 d .
H18A H 0.8605 0.6932 0.6012 0.029 Uiso 1 1 calc R
H18B H 0.8652 0.7047 0.3993 0.029 Uiso 1 1 calc R
C8 C 0.2362(3) 0.35492(12) 0.0628(4) 0.0255(6) Uani 1 1 d .
H8 H 0.1529 0.3311 -0.0072 0.031 Uiso 1 1 calc R
C17 C 1.0210(3) 0.63968(12) 0.5509(4) 0.0235(5) Uani 1 1 d .
H17A H 1.0376 0.6243 0.4399 0.028 Uiso 1 1 calc R
H17B H 1.1015 0.6686 0.6164 0.028 Uiso 1 1 calc R

loop_
_atom_site_aniso_label
_atom_site_aniso_U_11
_atom_site_aniso_U_22
_atom_site_aniso_U_33
_atom_site_aniso_U_23
_atom_site_aniso_U_13
_atom_site_aniso_U_12
F2 0.0272(8) 0.0300(8) 0.0387(9) 0.0054(7) 0.0074(7) 0.0136(7)
F3 0.0430(10) 0.0348(9) 0.0564(11) 0.0134(8) 0.0366(9) 0.0082(8)
F1 0.0437(10) 0.0411(10) 0.0398(10) -0.0226(8) 0.0075(8) 0.0094(8)
O1 0.0266(10) 0.0179(9) 0.0325(10) 0.0062(7) 0.0036(8) 0.0018(7)
N1 0.0210(10) 0.0145(9) 0.0250(11) 0.0018(8) 0.0093(9) 0.0016(8)
C3 0.0194(12) 0.0148(11) 0.0187(12) 0.0023(9) 0.0094(9) 0.0029(9)
C4 0.0195(11) 0.0146(11) 0.0166(11) 0.0002(9) 0.0095(9) 0.0013(9)
C13 0.0179(11) 0.0152(11) 0.0172(11) 0.0004(9) 0.0099(9) 0.0009(9)
C6 0.0205(11) 0.0169(11) 0.0170(11) -0.0017(9) 0.0099(9) -0.0012(9)
C11 0.0207(12) 0.0150(11) 0.0198(12) -0.0007(9) 0.0126(9) 0.0004(9)
C5 0.0182(11) 0.0173(11) 0.0173(11) 0.0009(9) 0.0074(9) 0.0021(9)
C12 0.0181(11) 0.0156(11) 0.0186(12) 0.0022(9) 0.0085(9) 0.0025(9)
C19 0.0197(12) 0.0162(11) 0.0216(12) -0.0003(9) 0.0098(10) -0.0001(9)
C14 0.0188(11) 0.0156(11) 0.0179(11) -0.0006(9) 0.0094(9) 0.0015(9)
C2 0.0223(12) 0.0160(11) 0.0179(12) 0.0028(9) 0.0086(10) 0.0019(9)
C15 0.0202(12) 0.0182(12) 0.0179(11) -0.0008(9) 0.0094(10) 0.0013(9)
C7 0.0201(12) 0.0221(12) 0.0231(12) -0.0033(10) 0.0087(10) -0.0013(10)
C9 0.0321(14) 0.0156(11) 0.0312(14) -0.0018(10) 0.0167(11) -0.0031(10)
C10 0.0242(13) 0.0155(11) 0.0275(13) 0.0016(10) 0.0124(10) 0.0014(10)
C16 0.0191(12) 0.0220(12) 0.0213(12) -0.0010(9) 0.0058(10) 0.0000(10)
C1 0.0273(13) 0.0186(12) 0.0194(12) 0.0006(9) 0.0086(10) 0.0034(10)
C18 0.0236(13) 0.0147(11) 0.0340(14) -0.0008(10) 0.0087(11) -0.0023(10)
C8 0.0243(13) 0.0222(13) 0.0312(14) -0.0069(11) 0.0118(11) -0.0075(10)
C17 0.0199(12) 0.0210(12) 0.0293(14) 0.0009(10) 0.0087(10) -0.0028(10)

loop_
_atom_type_symbol
_atom_type_description
_atom_type_scat_dispersion_real
_atom_type_scat_dispersion_imag
_atom_type_scat_source
C C 0.0181 0.0091 'International Tables Vol C Tables 4.2.6.8 and 6.1.1.4'
H H 0.0000 0.0000 'International Tables Vol C Tables 4.2.6.8 and 6.1.1.4'
F F 0.0727 0.0534 'International Tables Vol C Tables 4.2.6.8 and 6.1.1.4'
N N 0.0311 0.0180 'International Tables Vol C Tables 4.2.6.8 and 6.1.1.4'
O O 0.0492 0.0322 'International Tables Vol C Tables 4.2.6.8 and 6.1.1.4'

loop_
_geom_angle_atom_site_label_1
_geom_angle_atom_site_label_2
_geom_angle_atom_site_label_3
_geom_angle
C3 N1 C19 119.1(2)
N1 C3 C4 123.7(2)
N1 C3 C2 114.3(2)
C4 C3 C2 121.9(2)
C3 C4 C13 117.7(2)
C5 C4 C3 122.3(2)
C5 C4 C13 120.0(2)
C4 C13 C14 117.2(2)
C12 C13 C4 118.0(2)
C12 C13 C14 124.8(2)
C5 C6 C11 118.4(2)
C5 C6 C7 122.2(2)
C7 C6 C11 119.4(2)
C6 C11 C10 118.3(2)
C12 C11 C6 120.1(2)
C12 C11 C10 121.6(2)
C4 C5 H5 119.1
C6 C5 C4 121.8(2)
C6 C5 H5 119.1
C13 C12 C11 121.7(2)
C13 C12 H12 119.2
C11 C12 H12 119.2
N1 C19 C14 123.6(2)
N1 C19 C18 113.1(2)
C14 C19 C18 123.3(2)
C13 C14 C15 122.7(2)
C19 C14 C13 118.7(2)
C19 C14 C15 118.6(2)
C3 C2 H2A 108.7
C3 C2 H2B 108.7
H2A C2 H2B 107.6
C1 C2 C3 114.4(2)
C1 C2 H2A 108.7
C1 C2 H2B 108.7
O1 C15 C14 123.2(2)
O1 C15 C16 118.9(2)
C14 C15 C16 117.9(2)
C6 C7 H7 119.9
C8 C7 C6 120.1(2)
C8 C7 H7 119.9
C10 C9 H9 119.8
C10 C9 C8 120.5(2)
C8 C9 H9 119.8
C11 C10 H10 119.6
C9 C10 C11 120.8(2)
C9 C10 H10 119.6
C15 C16 H16A 108.7
C15 C16 H16B 108.7
C15 C16 C17 114.2(2)
H16A C16 H16B 107.6
C17 C16 H16A 108.7
C17 C16 H16B 108.7
F2 C1 C2 111.3(2)
F3 C1 F2 106.3(2)
F3 C1 C2 113.3(2)
F1 C1 F2 106.4(2)
F1 C1 F3 106.7(2)
F1 C1 C2 112.4(2)
C19 C18 H18A 109.3
C19 C18 H18B 109.3
C19 C18 C17 111.5(2)
H18A C18 H18B 108.0
C17 C18 H18A 109.3
C17 C18 H18B 109.3
C7 C8 C9 120.8(2)
C7 C8 H8 119.6
C9 C8 H8 119.6
C16 C17 C18 109.1(2)
C16 C17 H17A 109.9
C16 C17 H17B 109.9
C18 C17 H17A 109.9
C18 C17 H17B 109.9
H17A C17 H17B 108.3

loop_
_geom_bond_atom_site_label_1
_geom_bond_atom_site_label_2
_geom_bond_distance
F2 C1 1.344(3)
F3 C1 1.337(3)
F1 C1 1.336(3)
O1 C15 1.222(3)
N1 C3 1.306(3)
N1 C19 1.375(3)
C3 C4 1.437(3)
C3 C2 1.511(3)
C4 C13 1.440(3)
C4 C5 1.395(3)
C13 C12 1.397(3)
C13 C14 1.450(3)
C6 C11 1.429(3)
C6 C5 1.393(3)
C6 C7 1.427(3)
C11 C12 1.401(3)
C11 C10 1.432(3)
C5 H5 0.9300
C12 H12 0.9300
C19 C14 1.377(3)
C19 C18 1.506(3)
C14 C15 1.490(3)
C2 H2A 0.9700
C2 H2B 0.9700
C2 C1 1.497(3)
C15 C16 1.511(3)
C7 H7 0.9300
C7 C8 1.363(4)
C9 H9 0.9300
C9 C10 1.360(4)
C9 C8 1.420(4)
C10 H10 0.9300
C16 H16A 0.9700
C16 H16B 0.9700
C16 C17 1.513(3)
C18 H18A 0.9700
C18 H18B 0.9700
C18 C17 1.518(3)
C8 H8 0.9300
C17 H17A 0.9700
C17 H17B 0.9700
